data_7159828
loop_
_publ_author_name
'Yakovleva, Elizaveta D.'
'Shelukho, Evgeniya R.'
'Nadirova, Maryana A.'
'Erokhin, Pavel P.'
'Simakova, Daria N.'
'Khrustalev, Victor N.'
'Grigoriev, Mikhail S.'
'Novikov, Anton P.'
'Romanycheva, Anna A.'
'Shetnev, Anton A.'
'Bychkova, Olga P.'
'Trenin, Alexey S.'
'Zubkov, Fedor I.'
'Zaytsev, Vladimir P.'

_publ_section_title
;
 Application of the intramolecular Diels-Alder vinylarene (IMDAV) reaction
 for the synthesis of benzo-, carbocyclo-,
 thienothiopheneisoindolecarboxylic acids and its limitations.
;
_journal_issue 13
_journal_name_full 'Organic &amp; biomolecular chemistry'
_journal_page_first 2643
_journal_page_last 2653
_journal_paper_doi 10.1039/d3ob01933k
_journal_volume 22
_journal_year 2024
_chemical_formula_moiety 'C22 H19 N O3 S'
_chemical_formula_sum 'C22 H19 N O3 S'
_chemical_formula_weight 377.44
_space_group_crystal_system monoclinic
_space_group_IT_number 15
_space_group_name_Hall '-C 2yc'
_space_group_name_H-M_alt 'C 1 2/c 1'
_atom_sites_solution_hydrogens mixed
_atom_sites_solution_primary difmap
_atom_sites_solution_secondary difmap
_audit_creation_method SHELXL-2013
_audit_update_record
;
2023-10-25 deposited with the CCDC.	2024-03-01 downloaded from the CCDC.
;
_cell_angle_alpha 90
_cell_angle_beta 131.285(18)
_cell_angle_gamma 90
_cell_formula_units_Z 16
_cell_length_a 48.894(5)
_cell_length_b 6.5606(6)
_cell_length_c 37.444(4)
_cell_measurement_reflns_used 2702
_cell_measurement_temperature 100(2)
_cell_measurement_theta_max 46.266
_cell_measurement_theta_min 3.121
_cell_volume 9026(3)
_computing_cell_refinement 'CrysAlisPro 1.171.41.117a (Rigaku OD, 2021)'
_computing_data_collection 'CrysAlisPro 1.171.41.117a (Rigaku OD, 2021)'
_computing_data_reduction 'CrysAlisPro 1.171.41.117a (Rigaku OD, 2021)'
_computing_molecular_graphics 'SHELXTL (Sheldrick, 2015)'
_computing_publication_material 'SHELXTL (Sheldrick, 2015)'
_computing_structure_refinement 'SHELXL (Sheldrick, 2015)'
_computing_structure_solution 'SHELXT (Sheldrick, 2015)'
_diffrn_ambient_temperature 100(2)
_diffrn_measured_fraction_theta_full 0.997
_diffrn_measured_fraction_theta_max 0.983
_diffrn_measurement_device_type 'XtaLAB Synergy, Dualflex, HyPix'
_diffrn_measurement_method '\f and \w'
_diffrn_radiation_type CuK\a
_diffrn_radiation_wavelength 1.54184
_diffrn_reflns_av_R_equivalents 0.0957
_diffrn_reflns_av_unetI/netI 0.0940
_diffrn_reflns_Laue_measured_fraction_full 0.997
_diffrn_reflns_Laue_measured_fraction_max 0.983
_diffrn_reflns_limit_h_max 60
_diffrn_reflns_limit_h_min -62
_diffrn_reflns_limit_k_max 8
_diffrn_reflns_limit_k_min -8
_diffrn_reflns_limit_l_max 47
_diffrn_reflns_limit_l_min -46
_diffrn_reflns_number 71072
_diffrn_reflns_point_group_measured_fraction_full 0.997
_diffrn_reflns_point_group_measured_fraction_max 0.983
_diffrn_reflns_theta_full 67.684
_diffrn_reflns_theta_max 78.068
_diffrn_reflns_theta_min 3.141
_diffrn_source 'micro-focus sealed X-ray tube'
_exptl_absorpt_coefficient_mu 1.426
_exptl_absorpt_correction_T_max 0.870
_exptl_absorpt_correction_T_min 0.517
_exptl_absorpt_correction_type multi-scan
_exptl_absorpt_process_details
;
CrysAlisPro 1.171.41.117a (Rigaku Oxford Diffraction, 2021)
Empirical absorption correction using spherical harmonics,
implemented in SCALE3 ABSPACK scaling algorithm.
;
_exptl_crystal_colour orange
_exptl_crystal_density_diffrn 1.111
_exptl_crystal_description prism
_exptl_crystal_F_000 3168
_exptl_crystal_size_max 0.14
_exptl_crystal_size_mid 0.11
_exptl_crystal_size_min 0.10
_refine_diff_density_max 0.374
_refine_diff_density_min -0.292
_refine_diff_density_rms 0.067
_refine_ls_extinction_method none
_refine_ls_goodness_of_fit_ref 1.078
_refine_ls_hydrogen_treatment constr
_refine_ls_matrix_type full
_refine_ls_number_parameters 489
_refine_ls_number_reflns 9510
_refine_ls_number_restraints 0
_refine_ls_restrained_S_all 1.078
_refine_ls_R_factor_all 0.1567
_refine_ls_R_factor_gt 0.0785
_refine_ls_shift/su_max 0.000
_refine_ls_shift/su_mean 0.000
_refine_ls_structure_factor_coef Fsqd
_refine_ls_weighting_details 'w=1/[\s^2^(Fo^2^)+(0.0900P)^2^] where P=(Fo^2^+2Fc^2^)/3'
_refine_ls_weighting_scheme calc
_refine_ls_wR_factor_gt 0.1856
_refine_ls_wR_factor_ref 0.2313
_reflns_Friedel_coverage 0.000
_reflns_number_gt 4237
_reflns_number_total 9510
_reflns_threshold_expression 'I > 2\s(I)'
_cod_data_source_file d3ob01933k2.cif
_cod_data_source_block 17
_cod_depositor_comments 'Adding full bibliography for 7159828--7159834.cif.'
_cod_original_sg_symbol_H-M 'C 2/c'
_cod_database_code 7159828
_shelx_space_group_comment
;
The symmetry employed for this shelxl refinement is uniquely defined
by the following loop, which should always be used as a source of
symmetry information in preference to the above space-group names.
They are only intended as comments.
;
_shelx_estimated_absorpt_t_min 0.825
_shelx_estimated_absorpt_t_max 0.871
_platon_squeeze_void_probe_radius 1.20
_shelxl_version_number 2013-4

loop_
_space_group_symop_operation_xyz
'x, y, z'
'-x, y, -z+1/2'
'x+1/2, y+1/2, z'
'-x+1/2, y+1/2, -z+1/2'
'-x, -y, -z'
'x, -y, z-1/2'
'-x+1/2, -y+1/2, -z'
'x+1/2, -y+1/2, z-1/2'

loop_
_atom_site_label
_atom_site_type_symbol
_atom_site_fract_x
_atom_site_fract_y
_atom_site_fract_z
_atom_site_U_iso_or_equiv
_atom_site_adp_type
_atom_site_occupancy
_atom_site_site_symmetry_order
_atom_site_calc_flag
_atom_site_refinement_flags_posn
_atom_site_refinement_flags_adp
_atom_site_refinement_flags_occupancy
_atom_site_disorder_assembly
_atom_site_disorder_group
O1 O 0.32285(11) 0.4219(6) 0.11715(13) 0.0925(11) Uani 1 1 d . . . . .
O2 O 0.38844(10) 0.6628(7) 0.21000(14) 0.1034(12) Uani 1 1 d . . . . .
O3 O 0.38494(10) 0.4469(7) 0.25328(15) 0.1067(13) Uani 1 1 d . . . . .
H3O H 0.4064 0.4228 0.2644 0.160 Uiso 1 1 d R U . . .
C1 C 0.31687(13) 0.6044(9) 0.11488(15) 0.0704(13) Uani 1 1 d . . . . .
N2 N 0.31018(11) 0.7422(7) 0.08227(13) 0.0760(11) Uani 1 1 d . . . . .
C3 C 0.30292(14) 0.9491(8) 0.08913(16) 0.0765(14) Uani 1 1 d . . . . .
H3A H 0.2765 0.9783 0.0669 0.092 Uiso 1 1 calc R U . . .
H3B H 0.3153 1.0528 0.0849 0.092 Uiso 1 1 calc R U . . .
C3A C 0.31901(13) 0.9424(8) 0.14100(15) 0.0702(12) Uani 1 1 d . . . . .
H3C H 0.3458 0.9696 0.1628 0.084 Uiso 1 1 calc R U . . .
C4 C 0.30272(13) 1.0696(7) 0.15567(16) 0.0710(12) Uani 1 1 d . . . . .
H4 H 0.2892 1.1893 0.1388 0.085 Uiso 1 1 calc R U . . .
C4A C 0.30805(11) 1.0071(7) 0.19365(14) 0.0655(11) Uani 1 1 d . . . . .
S5 S 0.28873(3) 1.1188(2) 0.21538(4) 0.0702(3) Uani 1 1 d . . . . .
C5A C 0.29842(10) 0.9027(7) 0.24958(12) 0.0569(10) Uani 1 1 d . . . . .
C6 C 0.28658(10) 0.8688(7) 0.27374(13) 0.0610(11) Uani 1 1 d . . . . .
H6 H 0.2723 0.9683 0.2735 0.073 Uiso 1 1 calc R U . . .
C7 C 0.29560(11) 0.6897(8) 0.29823(14) 0.0640(12) Uani 1 1 d . . . . .
H7 H 0.2877 0.6651 0.3152 0.077 Uiso 1 1 calc R U . . .
C8 C 0.31615(10) 0.5451(7) 0.29822(13) 0.0618(11) Uani 1 1 d . . . . .
H8 H 0.3216 0.4198 0.3145 0.074 Uiso 1 1 calc R U . . .
C9 C 0.32894(10) 0.5799(7) 0.27487(13) 0.0574(10) Uani 1 1 d . . . . .
H9 H 0.3435 0.4806 0.2758 0.069 Uiso 1 1 calc R U . . .
C9A C 0.32035(10) 0.7587(7) 0.25044(13) 0.0562(10) Uani 1 1 d . . . . .
C9B C 0.33311(11) 0.8302(7) 0.22518(13) 0.0591(11) Uani 1 1 d . . . . .
C10 C 0.33347(11) 0.6503(7) 0.19696(14) 0.0626(11) Uani 1 1 d . . . . .
H10 H 0.3202 0.5316 0.1960 0.075 Uiso 1 1 calc R U . . .
C10A C 0.31280(12) 0.7203(7) 0.14590(14) 0.0633(11) Uani 1 1 d . . . . .
H10A H 0.2864 0.7104 0.1295 0.076 Uiso 1 1 calc R U . . .
C11 C 0.30379(14) 0.6884(9) 0.03983(17) 0.0795(15) Uani 1 1 d . . . . .
C12 C 0.28994(13) 0.8411(10) 0.00579(17) 0.0849(16) Uani 1 1 d . . . . .
H12 H 0.2850 0.9731 0.0107 0.102 Uiso 1 1 calc R U . . .
C13 C 0.28352(13) 0.7960(11) -0.03591(17) 0.0851(16) Uani 1 1 d . . . . .
H13 H 0.2747 0.8996 -0.0590 0.102 Uiso 1 1 calc R U . . .
C14 C 0.28977(15) 0.6058(12) -0.0435(2) 0.100(2) Uani 1 1 d . . . . .
H14 H 0.2846 0.5754 -0.0723 0.120 Uiso 1 1 calc R U . . .
C15 C 0.30364(18) 0.4567(12) -0.0094(2) 0.109(2) Uani 1 1 d . . . . .
H15 H 0.3081 0.3242 -0.0148 0.131 Uiso 1 1 calc R U . . .
C16 C 0.31120(17) 0.4982(11) 0.0329(2) 0.0997(19) Uani 1 1 d . . . . .
H16 H 0.3213 0.3960 0.0566 0.120 Uiso 1 1 calc R U . . .
C17 C 0.37158(12) 0.9241(8) 0.26390(16) 0.0801(15) Uani 1 1 d . . . . .
H17A H 0.3701 1.0351 0.2801 0.120 Uiso 1 1 calc R U . . .
H17B H 0.3806 0.9776 0.2489 0.120 Uiso 1 1 calc R U . . .
H17C H 0.3882 0.8188 0.2871 0.120 Uiso 1 1 calc R U . . .
C18 C 0.37092(15) 0.5842(10) 0.2207(2) 0.0907(16) Uani 1 1 d . . . . .
O4 O 0.48515(7) -0.2408(5) 0.55016(12) 0.0853(11) Uani 1 1 d . . . . .
O5 O 0.45229(8) -0.0235(7) 0.59029(11) 0.0975(12) Uani 1 1 d . . . . .
O6 O 0.40254(9) -0.2185(6) 0.54596(12) 0.0938(11) Uani 1 1 d . . . . .
H6O H 0.4133 -0.2777 0.5721 0.141 Uiso 1 1 d R U . . .
C19 C 0.48149(10) -0.0592(7) 0.54265(13) 0.0587(10) Uani 1 1 d . . . . .
N20 N 0.50876(7) 0.0801(5) 0.55884(11) 0.0536(8) Uani 1 1 d . . . . .
C21 C 0.49419(10) 0.2860(6) 0.54169(14) 0.0583(10) Uani 1 1 d . . . . .
H21A H 0.4918 0.3208 0.5140 0.070 Uiso 1 1 calc R U . . .
H21B H 0.5100 0.3884 0.5670 0.070 Uiso 1 1 calc R U . . .
C21A C 0.45743(10) 0.2747(6) 0.52786(14) 0.0586(10) Uani 1 1 d . . . . .
H21C H 0.4607 0.2944 0.5569 0.070 Uiso 1 1 calc R U . . .
C22 C 0.42686(11) 0.4088(7) 0.48884(14) 0.0636(11) Uani 1 1 d . . . . .
H22 H 0.4313 0.5328 0.4803 0.076 Uiso 1 1 calc R U . . .
C22A C 0.39384(10) 0.3456(7) 0.46729(14) 0.0623(11) Uani 1 1 d . . . . .
S23 S 0.35383(3) 0.46514(19) 0.41738(4) 0.0698(3) Uani 1 1 d . . . . .
C23A C 0.32765(10) 0.2512(7) 0.40397(13) 0.0588(11) Uani 1 1 d . . . . .
C24 C 0.29150(11) 0.2213(7) 0.36302(14) 0.0609(11) Uani 1 1 d . . . . .
H24 H 0.2788 0.3240 0.3392 0.073 Uiso 1 1 calc R U . . .
C25 C 0.27423(11) 0.0423(8) 0.35712(14) 0.0644(11) Uani 1 1 d . . . . .
H25 H 0.2496 0.0212 0.3292 0.077 Uiso 1 1 calc R U . . .
C26 C 0.29254(10) -0.1052(7) 0.39148(14) 0.0596(11) Uani 1 1 d . . . . .
H26 H 0.2805 -0.2291 0.3869 0.072 Uiso 1 1 calc R U . . .
C27 C 0.32898(10) -0.0763(7) 0.43356(13) 0.0590(11) Uani 1 1 d . . . . .
H27 H 0.3413 -0.1783 0.4575 0.071 Uiso 1 1 calc R U . . .
C27A C 0.34641(9) 0.0997(7) 0.43947(13) 0.0531(10) Uani 1 1 d . . . . .
C27B C 0.38457(10) 0.1643(7) 0.48317(13) 0.0571(10) Uani 1 1 d . . . . .
C28 C 0.41357(10) -0.0144(7) 0.50512(14) 0.0592(10) Uani 1 1 d . . . . .
H28 H 0.4019 -0.1307 0.4821 0.071 Uiso 1 1 calc R U . . .
C28A C 0.44622(9) 0.0575(6) 0.51131(13) 0.0516(9) Uani 1 1 d . . . . .
H28A H 0.4380 0.0537 0.4788 0.062 Uiso 1 1 calc R U . . .
C29 C 0.54600(9) 0.0323(7) 0.58267(12) 0.0514(9) Uani 1 1 d . . . . .
C30 C 0.56810(10) 0.1868(7) 0.58860(13) 0.0581(10) Uani 1 1 d . . . . .
H30 H 0.5588 0.3207 0.5775 0.070 Uiso 1 1 calc R U . . .
C31 C 0.60439(10) 0.1423(8) 0.61124(13) 0.0611(11) Uani 1 1 d . . . . .
H31 H 0.6197 0.2474 0.6155 0.073 Uiso 1 1 calc R U . . .
C32 C 0.61797(10) -0.0479(8) 0.62717(13) 0.0620(11) Uani 1 1 d . . . . .
H32 H 0.6425 -0.0762 0.6420 0.074 Uiso 1 1 calc R U . . .
C33 C 0.59619(10) -0.1999(7) 0.62182(14) 0.0617(11) Uani 1 1 d . . . . .
H33 H 0.6058 -0.3333 0.6331 0.074 Uiso 1 1 calc R U . . .
C34 C 0.56008(10) -0.1602(7) 0.59997(13) 0.0600(11) Uani 1 1 d . . . . .
H34 H 0.5453 -0.2651 0.5970 0.072 Uiso 1 1 calc R U . . .
C35 C 0.38250(12) 0.2505(9) 0.51982(16) 0.0785(14) Uani 1 1 d . . . . .
H36A H 0.3659 0.3674 0.5060 0.118 Uiso 1 1 calc R U . . .
H36B H 0.4068 0.2940 0.5484 0.118 Uiso 1 1 calc R U . . .
H36C H 0.3735 0.1446 0.5283 0.118 Uiso 1 1 calc R U . . .
C36 C 0.42469(13) -0.0877(9) 0.55095(17) 0.0780(14) Uani 1 1 d . . . . .

loop_
_atom_site_aniso_label
_atom_site_aniso_U_11
_atom_site_aniso_U_22
_atom_site_aniso_U_33
_atom_site_aniso_U_23
_atom_site_aniso_U_13
_atom_site_aniso_U_12
O1 0.147(3) 0.076(3) 0.097(2) -0.013(2) 0.098(3) -0.015(2)
O2 0.081(2) 0.142(4) 0.103(3) -0.010(2) 0.068(2) -0.004(2)
O3 0.084(2) 0.132(4) 0.102(3) 0.011(3) 0.061(2) 0.028(2)
C1 0.092(3) 0.075(4) 0.067(3) -0.015(3) 0.062(3) -0.025(3)
N2 0.101(3) 0.077(3) 0.076(2) -0.008(2) 0.069(2) -0.017(2)
C3 0.098(3) 0.075(4) 0.074(3) -0.007(2) 0.064(3) -0.026(3)
C3A 0.080(3) 0.074(3) 0.067(3) -0.009(2) 0.053(2) -0.018(2)
C4 0.087(3) 0.060(3) 0.068(3) -0.006(2) 0.052(2) -0.014(2)
C4A 0.070(2) 0.069(3) 0.059(2) -0.005(2) 0.044(2) -0.009(2)
S5 0.0777(7) 0.0691(8) 0.0651(6) -0.0035(5) 0.0477(6) -0.0004(6)
C5A 0.0507(19) 0.062(3) 0.0452(19) -0.0089(19) 0.0263(17) -0.0083(19)
C6 0.0470(19) 0.078(3) 0.048(2) -0.007(2) 0.0269(17) 0.000(2)
C7 0.054(2) 0.082(4) 0.052(2) -0.002(2) 0.0330(19) -0.004(2)
C8 0.054(2) 0.071(3) 0.048(2) -0.004(2) 0.0287(18) -0.004(2)
C9 0.0497(19) 0.066(3) 0.0481(19) -0.008(2) 0.0288(17) -0.0020(19)
C9A 0.052(2) 0.063(3) 0.0427(18) -0.0124(19) 0.0266(17) -0.007(2)
C9B 0.063(2) 0.062(3) 0.055(2) -0.011(2) 0.040(2) -0.009(2)
C10 0.067(2) 0.063(3) 0.063(2) -0.005(2) 0.045(2) -0.005(2)
C10A 0.075(3) 0.063(3) 0.062(2) -0.005(2) 0.049(2) -0.013(2)
C11 0.092(3) 0.100(4) 0.068(3) -0.018(3) 0.062(3) -0.037(3)
C12 0.080(3) 0.115(5) 0.069(3) -0.021(3) 0.053(3) -0.041(3)
C13 0.080(3) 0.116(5) 0.069(3) -0.013(3) 0.053(3) -0.038(3)
C14 0.102(4) 0.146(7) 0.081(3) -0.031(4) 0.073(3) -0.045(4)
C15 0.133(5) 0.141(6) 0.101(4) -0.031(4) 0.098(4) -0.035(4)
C16 0.137(5) 0.110(5) 0.095(4) -0.029(3) 0.095(4) -0.026(4)
C17 0.064(2) 0.105(4) 0.066(3) -0.019(3) 0.041(2) -0.021(3)
C18 0.083(3) 0.106(5) 0.087(4) -0.015(3) 0.058(3) 0.001(3)
O4 0.0424(14) 0.054(2) 0.104(2) 0.0027(18) 0.0250(15) -0.0012(14)
O5 0.0674(18) 0.146(4) 0.0527(17) 0.0135(19) 0.0283(16) -0.011(2)
O6 0.073(2) 0.119(3) 0.0732(19) 0.029(2) 0.0411(17) 0.000(2)
C19 0.0484(19) 0.055(3) 0.053(2) -0.003(2) 0.0251(17) 0.002(2)
N20 0.0395(14) 0.051(2) 0.0556(17) -0.0053(15) 0.0248(13) -0.0009(14)
C21 0.0474(19) 0.047(3) 0.060(2) -0.0070(19) 0.0271(18) -0.0034(18)
C21A 0.050(2) 0.053(3) 0.058(2) -0.0047(19) 0.0297(18) 0.0027(19)
C22 0.060(2) 0.053(3) 0.061(2) -0.002(2) 0.032(2) 0.000(2)
C22A 0.054(2) 0.073(3) 0.054(2) 0.001(2) 0.0325(19) 0.012(2)
S23 0.0531(5) 0.0675(8) 0.0650(6) 0.0051(5) 0.0288(5) 0.0093(5)
C23A 0.056(2) 0.069(3) 0.051(2) -0.001(2) 0.0355(19) 0.014(2)
C24 0.056(2) 0.070(3) 0.051(2) 0.001(2) 0.0329(19) 0.010(2)
C25 0.052(2) 0.079(3) 0.055(2) -0.004(2) 0.0321(19) 0.003(2)
C26 0.0473(19) 0.069(3) 0.058(2) -0.002(2) 0.0330(18) 0.002(2)
C27 0.0511(19) 0.075(3) 0.049(2) 0.005(2) 0.0324(17) 0.010(2)
C27A 0.0491(18) 0.059(3) 0.054(2) -0.0053(19) 0.0353(17) 0.0023(19)
C27B 0.0476(19) 0.065(3) 0.050(2) -0.0046(19) 0.0288(17) 0.0040(19)
C28 0.0494(19) 0.061(3) 0.057(2) 0.003(2) 0.0303(18) -0.0003(19)
C28A 0.0444(17) 0.051(3) 0.0504(19) -0.0046(18) 0.0273(16) 0.0011(17)
C29 0.0435(17) 0.054(3) 0.0445(18) -0.0075(18) 0.0240(15) -0.0021(18)
C30 0.0489(19) 0.059(3) 0.053(2) -0.0056(19) 0.0280(17) -0.0051(19)
C31 0.0482(19) 0.075(3) 0.055(2) -0.018(2) 0.0315(18) -0.015(2)
C32 0.0440(18) 0.071(3) 0.051(2) -0.010(2) 0.0232(17) -0.002(2)
C33 0.0441(19) 0.063(3) 0.055(2) -0.003(2) 0.0222(17) 0.004(2)
C34 0.0468(19) 0.058(3) 0.056(2) -0.001(2) 0.0253(18) 0.0002(19)
C35 0.066(3) 0.105(4) 0.062(3) -0.014(3) 0.041(2) 0.002(3)
C36 0.065(3) 0.087(4) 0.071(3) 0.014(3) 0.040(2) 0.004(3)

loop_
_atom_type_symbol
_atom_type_description
_atom_type_scat_dispersion_real
_atom_type_scat_dispersion_imag
_atom_type_scat_source
C C 0.0181 0.0091 'International Tables Vol C Tables 4.2.6.8 and 6.1.1.4'
H H 0.0000 0.0000 'International Tables Vol C Tables 4.2.6.8 and 6.1.1.4'
N N 0.0311 0.0180 'International Tables Vol C Tables 4.2.6.8 and 6.1.1.4'
O O 0.0492 0.0322 'International Tables Vol C Tables 4.2.6.8 and 6.1.1.4'
S S 0.3331 0.5567 'International Tables Vol C Tables 4.2.6.8 and 6.1.1.4'

loop_
_geom_angle_atom_site_label_1
_geom_angle_atom_site_label_2
_geom_angle_atom_site_label_3
_geom_angle
_geom_angle_site_symmetry_1
_geom_angle_site_symmetry_3
_geom_angle_publ_flag
C18 O3 H3O 107.9 . . ?
O1 C1 N2 127.7(4) . . ?
O1 C1 C10A 126.0(4) . . ?
N2 C1 C10A 106.1(5) . . ?
C1 N2 C11 124.6(5) . . ?
C1 N2 C3 113.3(4) . . ?
C11 N2 C3 121.1(4) . . ?
N2 C3 C3A 102.3(4) . . ?
N2 C3 H3A 111.3 . . ?
C3A C3 H3A 111.3 . . ?
N2 C3 H3B 111.3 . . ?
C3A C3 H3B 111.3 . . ?
H3A C3 H3B 109.2 . . ?
C4 C3A C10A 107.1(4) . . ?
C4 C3A C3 119.8(4) . . ?
C10A C3A C3 101.7(4) . . ?
C4 C3A H3C 109.2 . . ?
C10A C3A H3C 109.2 . . ?
C3 C3A H3C 109.2 . . ?
C4A C4 C3A 116.6(5) . . ?
C4A C4 H4 121.7 . . ?
C3A C4 H4 121.7 . . ?
C4 C4A C9B 123.5(4) . . ?
C4 C4A S5 125.4(4) . . ?
C9B C4A S5 111.1(3) . . ?
C5A S5 C4A 91.9(2) . . ?
C6 C5A C9A 121.3(4) . . ?
C6 C5A S5 125.6(3) . . ?
C9A C5A S5 113.1(3) . . ?
C5A C6 C7 119.2(4) . . ?
C5A C6 H6 120.4 . . ?
C7 C6 H6 120.4 . . ?
C6 C7 C8 120.1(4) . . ?
C6 C7 H7 120.0 . . ?
C8 C7 H7 120.0 . . ?
C9 C8 C7 121.1(4) . . ?
C9 C8 H8 119.5 . . ?
C7 C8 H8 119.5 . . ?
C9A C9 C8 119.6(4) . . ?
C9A C9 H9 120.2 . . ?
C8 C9 H9 120.2 . . ?
C9 C9A C5A 118.7(4) . . ?
C9 C9A C9B 127.7(4) . . ?
C5A C9A C9B 113.5(4) . . ?
C9A C9B C4A 105.5(3) . . ?
C9A C9B C17 106.5(3) . . ?
C4A C9B C17 106.2(4) . . ?
C9A C9B C10 112.0(4) . . ?
C4A C9B C10 113.9(3) . . ?
C17 C9B C10 112.1(3) . . ?
C18 C10 C10A 112.1(4) . . ?
C18 C10 C9B 111.7(4) . . ?
C10A C10 C9B 108.6(4) . . ?
C18 C10 H10 108.1 . . ?
C10A C10 H10 108.1 . . ?
C9B C10 H10 108.1 . . ?
C1 C10A C3A 104.6(4) . . ?
C1 C10A C10 119.8(4) . . ?
C3A C10A C10 114.7(4) . . ?
C1 C10A H10A 105.5 . . ?
C3A C10A H10A 105.5 . . ?
C10 C10A H10A 105.5 . . ?
C16 C11 C12 120.7(5) . . ?
C16 C11 N2 122.5(5) . . ?
C12 C11 N2 116.8(5) . . ?
C11 C12 C13 118.8(6) . . ?
C11 C12 H12 120.6 . . ?
C13 C12 H12 120.6 . . ?
C14 C13 C12 120.6(6) . . ?
C14 C13 H13 119.7 . . ?
C12 C13 H13 119.7 . . ?
C13 C14 C15 119.8(5) . . ?
C13 C14 H14 120.1 . . ?
C15 C14 H14 120.1 . . ?
C14 C15 C16 120.9(7) . . ?
C14 C15 H15 119.6 . . ?
C16 C15 H15 119.6 . . ?
C11 C16 C15 119.1(7) . . ?
C11 C16 H16 120.4 . . ?
C15 C16 H16 120.4 . . ?
C9B C17 H17A 109.5 . . ?
C9B C17 H17B 109.5 . . ?
H17A C17 H17B 109.5 . . ?
C9B C17 H17C 109.5 . . ?
H17A C17 H17C 109.5 . . ?
H17B C17 H17C 109.5 . . ?
O2 C18 O3 122.2(5) . . ?
O2 C18 C10 121.1(6) . . ?
O3 C18 C10 116.7(5) . . ?
C36 O6 H6O 108.5 . . ?
O4 C19 N20 126.6(4) . . ?
O4 C19 C28A 126.9(4) . . ?
N20 C19 C28A 106.4(4) . . ?
C19 N20 C29 126.0(3) . . ?
C19 N20 C21 111.6(3) . . ?
C29 N20 C21 121.6(3) . . ?
N20 C21 C21A 103.3(3) . . ?
N20 C21 H21A 111.1 . . ?
C21A C21 H21A 111.1 . . ?
N20 C21 H21B 111.1 . . ?
C21A C21 H21B 111.1 . . ?
H21A C21 H21B 109.1 . . ?
C28A C21A C21 102.4(3) . . ?
C28A C21A C22 107.2(3) . . ?
C21 C21A C22 120.0(4) . . ?
C28A C21A H21C 108.9 . . ?
C21 C21A H21C 108.9 . . ?
C22 C21A H21C 108.9 . . ?
C22A C22 C21A 116.4(4) . . ?
C22A C22 H22 121.8 . . ?
C21A C22 H22 121.8 . . ?
C22 C22A C27B 124.7(4) . . ?
C22 C22A S23 124.6(4) . . ?
C27B C22A S23 110.6(3) . . ?
C23A S23 C22A 92.2(2) . . ?
C24 C23A C27A 120.2(4) . . ?
C24 C23A S23 126.2(3) . . ?
C27A C23A S23 113.6(3) . . ?
C25 C24 C23A 119.7(4) . . ?
C25 C24 H24 120.1 . . ?
C23A C24 H24 120.1 . . ?
C24 C25 C26 120.1(4) . . ?
C24 C25 H25 120.0 . . ?
C26 C25 H25 120.0 . . ?
C25 C26 C27 121.0(4) . . ?
C25 C26 H26 119.5 . . ?
C27 C26 H26 119.5 . . ?
C27A C27 C26 119.3(4) . . ?
C27A C27 H27 120.4 . . ?
C26 C27 H27 120.4 . . ?
C27 C27A C23A 119.7(4) . . ?
C27 C27A C27B 127.0(4) . . ?
C23A C27A C27B 113.1(4) . . ?
C27A C27B C22A 105.5(3) . . ?
C27A C27B C35 107.7(3) . . ?
C22A C27B C35 105.7(4) . . ?
C27A C27B C28 113.2(3) . . ?
C22A C27B C28 112.5(3) . . ?
C35 C27B C28 111.7(3) . . ?
C36 C28 C28A 111.9(3) . . ?
C36 C28 C27B 110.8(4) . . ?
C28A C28 C27B 109.7(3) . . ?
C36 C28 H28 108.1 . . ?
C28A C28 H28 108.1 . . ?
C27B C28 H28 108.1 . . ?
C19 C28A C21A 104.0(3) . . ?
C19 C28A C28 120.4(4) . . ?
C21A C28A C28 114.5(3) . . ?
C19 C28A H28A 105.6 . . ?
C21A C28A H28A 105.6 . . ?
C28 C28A H28A 105.6 . . ?
C34 C29 C30 119.9(3) . . ?
C34 C29 N20 121.8(4) . . ?
C30 C29 N20 118.3(4) . . ?
C29 C30 C31 119.0(4) . . ?
C29 C30 H30 120.5 . . ?
C31 C30 H30 120.5 . . ?
C32 C31 C30 121.0(4) . . ?
C32 C31 H31 119.5 . . ?
C30 C31 H31 119.5 . . ?
C31 C32 C33 119.8(4) . . ?
C31 C32 H32 120.1 . . ?
C33 C32 H32 120.1 . . ?
C32 C33 C34 120.6(4) . . ?
C32 C33 H33 119.7 . . ?
C34 C33 H33 119.7 . . ?
C29 C34 C33 119.5(4) . . ?
C29 C34 H34 120.2 . . ?
C33 C34 H34 120.2 . . ?
C27B C35 H36A 109.5 . . ?
C27B C35 H36B 109.5 . . ?
H36A C35 H36B 109.5 . . ?
C27B C35 H36C 109.5 . . ?
H36A C35 H36C 109.5 . . ?
H36B C35 H36C 109.5 . . ?
O5 C36 O6 123.1(5) . . ?
O5 C36 C28 122.6(5) . . ?
O6 C36 C28 114.3(4) . . ?

loop_
_geom_bond_atom_site_label_1
_geom_bond_atom_site_label_2
_geom_bond_distance
_geom_bond_site_symmetry_2
_geom_bond_publ_flag
O1 C1 1.222(6) . ?
O2 C18 1.271(7) . ?
O3 C18 1.290(7) . ?
O3 H3O 0.8498 . ?
C1 N2 1.374(6) . ?
C1 C10A 1.507(6) . ?
N2 C11 1.447(6) . ?
N2 C3 1.468(6) . ?
C3 C3A 1.542(6) . ?
C3 H3A 0.9900 . ?
C3 H3B 0.9900 . ?
C3A C4 1.487(7) . ?
C3A C10A 1.524(6) . ?
C3A H3C 1.0000 . ?
C4 C4A 1.330(6) . ?
C4 H4 0.9500 . ?
C4A C9B 1.528(6) . ?
C4A S5 1.762(5) . ?
S5 C5A 1.753(4) . ?
C5A C6 1.376(6) . ?
C5A C9A 1.413(6) . ?
C6 C7 1.372(6) . ?
C6 H6 0.9500 . ?
C7 C8 1.382(6) . ?
C7 H7 0.9500 . ?
C8 C9 1.389(6) . ?
C8 H8 0.9500 . ?
C9 C9A 1.372(6) . ?
C9 H9 0.9500 . ?
C9A C9B 1.511(6) . ?
C9B C17 1.556(6) . ?
C9B C10 1.592(6) . ?
C10 C18 1.477(7) . ?
C10 C10A 1.529(6) . ?
C10 H10 1.0000 . ?
C10A H10A 1.0000 . ?
C11 C16 1.371(8) . ?
C11 C12 1.396(8) . ?
C12 C13 1.406(7) . ?
C12 H12 0.9500 . ?
C13 C14 1.359(8) . ?
C13 H13 0.9500 . ?
C14 C15 1.380(9) . ?
C14 H14 0.9500 . ?
C15 C16 1.396(8) . ?
C15 H15 0.9500 . ?
C16 H16 0.9500 . ?
C17 H17A 0.9800 . ?
C17 H17B 0.9800 . ?
C17 H17C 0.9800 . ?
O4 C19 1.210(5) . ?
O5 C36 1.243(6) . ?
O6 C36 1.295(6) . ?
O6 H6O 0.8400 . ?
C19 N20 1.383(5) . ?
C19 C28A 1.505(5) . ?
N20 C29 1.438(4) . ?
N20 C21 1.463(5) . ?
C21 C21A 1.509(5) . ?
C21 H21A 0.9900 . ?
C21 H21B 0.9900 . ?
C21A C28A 1.506(6) . ?
C21A C22 1.504(6) . ?
C21A H21C 1.0000 . ?
C22 C22A 1.308(6) . ?
C22 H22 0.9500 . ?
C22A C27B 1.527(6) . ?
C22A S23 1.763(4) . ?
S23 C23A 1.735(5) . ?
C23A C24 1.392(5) . ?
C23A C27A 1.410(6) . ?
C24 C25 1.376(6) . ?
C24 H24 0.9500 . ?
C25 C26 1.369(6) . ?
C25 H25 0.9500 . ?
C26 C27 1.410(5) . ?
C26 H26 0.9500 . ?
C27 C27A 1.364(6) . ?
C27 H27 0.9500 . ?
C27A C27B 1.520(5) . ?
C27B C35 1.548(6) . ?
C27B C28 1.588(6) . ?
C28 C36 1.497(6) . ?
C28 C28A 1.528(5) . ?
C28 H28 1.0000 . ?
C28A H28A 1.0000 . ?
C29 C34 1.378(6) . ?
C29 C30 1.389(6) . ?
C30 C31 1.402(5) . ?
C30 H30 0.9500 . ?
C31 C32 1.353(6) . ?
C31 H31 0.9500 . ?
C32 C33 1.374(6) . ?
C32 H32 0.9500 . ?
C33 C34 1.396(5) . ?
C33 H33 0.9500 . ?
C34 H34 0.9500 . ?
C35 H36A 0.9800 . ?
C35 H36B 0.9800 . ?
C35 H36C 0.9800 . ?

loop_
_geom_torsion_atom_site_label_1
_geom_torsion_atom_site_label_2
_geom_torsion_atom_site_label_3
_geom_torsion_atom_site_label_4
_geom_torsion
_geom_torsion_site_symmetry_1
_geom_torsion_site_symmetry_2
_geom_torsion_site_symmetry_3
_geom_torsion_site_symmetry_4
_geom_torsion_publ_flag
O1 C1 N2 C11 9.5(8) . . . . ?
C10A C1 N2 C11 -166.6(4) . . . . ?
O1 C1 N2 C3 178.1(5) . . . . ?
C10A C1 N2 C3 2.0(5) . . . . ?
C1 N2 C3 C3A 19.3(5) . . . . ?
C11 N2 C3 C3A -171.6(4) . . . . ?
N2 C3 C3A C4 -149.2(4) . . . . ?
N2 C3 C3A C10A -31.5(4) . . . . ?
C10A C3A C4 C4A 41.4(5) . . . . ?
C3 C3A C4 C4A 156.3(4) . . . . ?
C3A C4 C4A C9B 7.2(7) . . . . ?
C3A C4 C4A S5 -174.7(3) . . . . ?
C4 C4A S5 C5A 163.0(4) . . . . ?
C9B C4A S5 C5A -18.8(3) . . . . ?
C4A S5 C5A C6 -171.6(3) . . . . ?
C4A S5 C5A C9A 8.3(3) . . . . ?
C9A C5A C6 C7 -1.5(5) . . . . ?
S5 C5A C6 C7 178.4(3) . . . . ?
C5A C6 C7 C8 -0.4(6) . . . . ?
C6 C7 C8 C9 2.0(6) . . . . ?
C7 C8 C9 C9A -1.6(6) . . . . ?
C8 C9 C9A C5A -0.3(5) . . . . ?
C8 C9 C9A C9B 176.4(3) . . . . ?
C6 C5A C9A C9 1.8(5) . . . . ?
S5 C5A C9A C9 -178.1(3) . . . . ?
C6 C5A C9A C9B -175.3(3) . . . . ?
S5 C5A C9A C9B 4.8(4) . . . . ?
C9 C9A C9B C4A 165.4(4) . . . . ?
C5A C9A C9B C4A -17.7(4) . . . . ?
C9 C9A C9B C17 -81.9(5) . . . . ?
C5A C9A C9B C17 94.9(4) . . . . ?
C9 C9A C9B C10 41.0(5) . . . . ?
C5A C9A C9B C10 -142.1(3) . . . . ?
C4 C4A C9B C9A -158.3(4) . . . . ?
S5 C4A C9B C9A 23.4(4) . . . . ?
C4 C4A C9B C17 88.9(5) . . . . ?
S5 C4A C9B C17 -89.4(4) . . . . ?
C4 C4A C9B C10 -35.0(6) . . . . ?
S5 C4A C9B C10 146.7(3) . . . . ?
C9A C9B C10 C18 -107.0(5) . . . . ?
C4A C9B C10 C18 133.3(5) . . . . ?
C17 C9B C10 C18 12.6(6) . . . . ?
C9A C9B C10 C10A 128.8(4) . . . . ?
C4A C9B C10 C10A 9.2(5) . . . . ?
C17 C9B C10 C10A -111.5(4) . . . . ?
O1 C1 C10A C3A 160.9(5) . . . . ?
N2 C1 C10A C3A -22.9(5) . . . . ?
O1 C1 C10A C10 30.6(7) . . . . ?
N2 C1 C10A C10 -153.2(4) . . . . ?
C4 C3A C10A C1 160.0(4) . . . . ?
C3 C3A C10A C1 33.5(5) . . . . ?
C4 C3A C10A C10 -66.7(5) . . . . ?
C3 C3A C10A C10 166.8(4) . . . . ?
C18 C10 C10A C1 40.4(6) . . . . ?
C9B C10 C10A C1 164.3(4) . . . . ?
C18 C10 C10A C3A -85.2(5) . . . . ?
C9B C10 C10A C3A 38.7(5) . . . . ?
C1 N2 C11 C16 -13.9(7) . . . . ?
C3 N2 C11 C16 178.2(5) . . . . ?
C1 N2 C11 C12 166.8(4) . . . . ?
C3 N2 C11 C12 -1.0(6) . . . . ?
C16 C11 C12 C13 0.4(7) . . . . ?
N2 C11 C12 C13 179.6(4) . . . . ?
C11 C12 C13 C14 1.7(7) . . . . ?
C12 C13 C14 C15 -2.1(8) . . . . ?
C13 C14 C15 C16 0.4(9) . . . . ?
C12 C11 C16 C15 -2.0(8) . . . . ?
N2 C11 C16 C15 178.8(5) . . . . ?
C14 C15 C16 C11 1.6(9) . . . . ?
C10A C10 C18 O2 30.5(7) . . . . ?
C9B C10 C18 O2 -91.6(6) . . . . ?
C10A C10 C18 O3 -150.8(5) . . . . ?
C9B C10 C18 O3 87.0(6) . . . . ?
O4 C19 N20 C29 8.4(7) . . . . ?
C28A C19 N20 C29 -168.0(3) . . . . ?
O4 C19 N20 C21 178.4(4) . . . . ?
C28A C19 N20 C21 2.0(4) . . . . ?
C19 N20 C21 C21A 19.5(4) . . . . ?
C29 N20 C21 C21A -170.0(3) . . . . ?
N20 C21 C21A C28A -32.3(4) . . . . ?
N20 C21 C21A C22 -150.8(4) . . . . ?
C28A C21A C22 C22A 40.4(5) . . . . ?
C21 C21A C22 C22A 156.4(4) . . . . ?
C21A C22 C22A C27B 8.6(6) . . . . ?
C21A C22 C22A S23 -174.4(3) . . . . ?
C22 C22A S23 C23A 163.3(4) . . . . ?
C27B C22A S23 C23A -19.3(3) . . . . ?
C22A S23 C23A C24 -171.3(4) . . . . ?
C22A S23 C23A C27A 8.9(3) . . . . ?
C27A C23A C24 C25 -0.6(6) . . . . ?
S23 C23A C24 C25 179.6(3) . . . . ?
C23A C24 C25 C26 0.2(6) . . . . ?
C24 C25 C26 C27 0.9(6) . . . . ?
C25 C26 C27 C27A -1.6(6) . . . . ?
C26 C27 C27A C23A 1.1(6) . . . . ?
C26 C27 C27A C27B 176.0(3) . . . . ?
C24 C23A C27A C27 -0.1(6) . . . . ?
S23 C23A C27A C27 179.7(3) . . . . ?
C24 C23A C27A C27B -175.6(3) . . . . ?
S23 C23A C27A C27B 4.1(4) . . . . ?
C27 C27A C27B C22A 167.3(4) . . . . ?
C23A C27A C27B C22A -17.5(4) . . . . ?
C27 C27A C27B C35 -80.2(5) . . . . ?
C23A C27A C27B C35 95.0(4) . . . . ?
C27 C27A C27B C28 43.8(5) . . . . ?
C23A C27A C27B C28 -141.0(3) . . . . ?
C22 C22A C27B C27A -159.0(4) . . . . ?
S23 C22A C27B C27A 23.6(4) . . . . ?
C22 C22A C27B C35 87.1(5) . . . . ?
S23 C22A C27B C35 -90.4(3) . . . . ?
C22 C22A C27B C28 -35.1(6) . . . . ?
S23 C22A C27B C28 147.5(3) . . . . ?
C27A C27B C28 C36 -107.9(4) . . . . ?
C22A C27B C28 C36 132.6(4) . . . . ?
C35 C27B C28 C36 13.9(5) . . . . ?
C27A C27B C28 C28A 128.1(4) . . . . ?
C22A C27B C28 C28A 8.6(4) . . . . ?
C35 C27B C28 C28A -110.1(4) . . . . ?
O4 C19 C28A C21A 160.8(5) . . . . ?
N20 C19 C28A C21A -22.8(4) . . . . ?
O4 C19 C28A C28 30.9(7) . . . . ?
N20 C19 C28A C28 -152.7(4) . . . . ?
C21 C21A C28A C19 33.8(4) . . . . ?
C22 C21A C28A C19 161.0(3) . . . . ?
C21 C21A C28A C28 167.2(3) . . . . ?
C22 C21A C28A C28 -65.7(4) . . . . ?
C36 C28 C28A C19 40.6(5) . . . . ?
C27B C28 C28A C19 164.0(3) . . . . ?
C36 C28 C28A C21A -84.5(5) . . . . ?
C27B C28 C28A C21A 38.8(4) . . . . ?
C19 N20 C29 C34 -12.6(6) . . . . ?
C21 N20 C29 C34 178.3(4) . . . . ?
C19 N20 C29 C30 168.2(4) . . . . ?
C21 N20 C29 C30 -0.9(5) . . . . ?
C34 C29 C30 C31 1.6(6) . . . . ?
N20 C29 C30 C31 -179.2(3) . . . . ?
C29 C30 C31 C32 0.1(6) . . . . ?
C30 C31 C32 C33 -0.9(6) . . . . ?
C31 C32 C33 C34 0.1(6) . . . . ?
C30 C29 C34 C33 -2.4(6) . . . . ?
N20 C29 C34 C33 178.5(4) . . . . ?
C32 C33 C34 C29 1.5(6) . . . . ?
C28A C28 C36 O5 27.5(7) . . . . ?
C27B C28 C36 O5 -95.3(5) . . . . ?
C28A C28 C36 O6 -154.5(4) . . . . ?
C27B C28 C36 O6 82.8(5) . . . . ?

loop_
_platon_squeeze_void_nr
_platon_squeeze_void_average_x
_platon_squeeze_void_average_y
_platon_squeeze_void_average_z
_platon_squeeze_void_volume
_platon_squeeze_void_count_electrons
_platon_squeeze_void_content
1 0.500 0.042 0.250 554 189 ' '
2 1.000 0.542 0.250 554 189 ' '
3 0.500 0.941 0.750 554 189 ' '
4 1.000 0.441 0.750 554 189 ' '
